data_7006456
loop_
_publ_author_name
'Liu, C. W.'
'Lobana, Tarlok S.'
'Santra, Bidyut K.'
'Hung, Chiu-Mine'
'Liu, Hong-Yuan'
'Liaw, Ben-Jie'
'Wang, Ju-Chun'

_publ_section_title
;
 Coordination chemistry of Group 12 metals with phosphorodiselenoates:
 syntheses, structures and VT 31P NMR study of monomer-dimer exchange
 equilibrium.
;
_journal_issue 4
_journal_name_full 'Dalton transactions (Cambridge, England : 2003)'
_journal_page_first 560
_journal_page_last 570
_journal_paper_doi 10.1039/b510728h
_journal_year 2006
_chemical_formula_sum 'C36 H84 O13 P6 Se12 Zn4'
_chemical_formula_weight 2119.85
_chemical_name_systematic
;
?
;
_space_group_IT_number 2
_symmetry_cell_setting triclinic
_symmetry_space_group_name_Hall '-P 1'
_symmetry_space_group_name_H-M 'P -1'
_atom_sites_solution_hydrogens geom
_atom_sites_solution_primary direct
_atom_sites_solution_secondary difmap
_audit_creation_method SHELXL-97
_cell_angle_alpha 112.847(3)
_cell_angle_beta 105.662(3)
_cell_angle_gamma 108.246(3)
_cell_formula_units_Z 1
_cell_length_a 12.891(2)
_cell_length_b 13.336(2)
_cell_length_c 13.584(2)
_cell_measurement_reflns_used 880
_cell_measurement_temperature 298(2)
_cell_measurement_theta_max 24.70
_cell_measurement_theta_min 3.11
_cell_volume 1827.9(5)
_computing_cell_refinement 'Bruker SMART'
_computing_data_collection 'Bruker SMART'
_computing_data_reduction 'Bruker SAINT'
_computing_molecular_graphics 'Bruker SHELXTL'
_computing_publication_material 'Bruker SHELXTL'
_computing_structure_refinement 'SHELXL-97 (Sheldrick, 1997)'
_computing_structure_solution 'SHELXS-97 (Sheldrick, 1990)'
_diffrn_ambient_temperature 298(2)
_diffrn_measured_fraction_theta_full 0.978
_diffrn_measured_fraction_theta_max 0.978
_diffrn_measurement_device_type 'CCD area detector'
_diffrn_measurement_method 'phi and omega scans'
_diffrn_radiation_monochromator graphite
_diffrn_radiation_source 'fine-focus sealed tube'
_diffrn_radiation_type MoK\a
_diffrn_radiation_wavelength 0.71073
_diffrn_reflns_av_R_equivalents 0.0365
_diffrn_reflns_av_sigmaI/netI 0.0391
_diffrn_reflns_limit_h_max 15
_diffrn_reflns_limit_h_min -14
_diffrn_reflns_limit_k_max 11
_diffrn_reflns_limit_k_min -15
_diffrn_reflns_limit_l_max 16
_diffrn_reflns_limit_l_min -16
_diffrn_reflns_number 9394
_diffrn_reflns_theta_full 25.09
_diffrn_reflns_theta_max 25.09
_diffrn_reflns_theta_min 2.65
_exptl_absorpt_coefficient_mu 7.446
_exptl_absorpt_correction_T_max 0.9633
_exptl_absorpt_correction_T_min 0.3495
_exptl_absorpt_correction_type empirical
_exptl_crystal_colour colorless
_exptl_crystal_density_diffrn 1.926
_exptl_crystal_density_meas 0
_exptl_crystal_density_method 'not measured'
_exptl_crystal_description Column
_exptl_crystal_F_000 1022
_exptl_crystal_size_max 0.50
_exptl_crystal_size_mid 0.40
_exptl_crystal_size_min 0.40
_refine_diff_density_max 1.317
_refine_diff_density_min -1.000
_refine_diff_density_rms 0.116
_refine_ls_extinction_method none
_refine_ls_goodness_of_fit_ref 1.021
_refine_ls_hydrogen_treatment mixed
_refine_ls_matrix_type full
_refine_ls_number_parameters 340
_refine_ls_number_reflns 6365
_refine_ls_number_restraints 1
_refine_ls_restrained_S_all 1.021
_refine_ls_R_factor_all 0.0914
_refine_ls_R_factor_gt 0.0599
_refine_ls_shift/su_max 0.001
_refine_ls_shift/su_mean 0.000
_refine_ls_structure_factor_coef Fsqd
_refine_ls_weighting_details 'calc w=1/[\s^2^(Fo^2^)+(0.0675P)^2^+10.5082P] where P=(Fo^2^+2Fc^2^)/3'
_refine_ls_weighting_scheme calc
_refine_ls_wR_factor_gt 0.1441
_refine_ls_wR_factor_ref 0.1680
_reflns_number_gt 4437
_reflns_number_total 6365
_reflns_threshold_expression >2sigma(I)
_cod_data_source_file b510728h.txt
_cod_data_source_block 12
_cod_depositor_comments
;
The following automatic conversions were performed:
'_symmetry_cell_setting' value 'Triclinic' changed to 'triclinic'
according to '/home/saulius/struct/CIF-dictionaries/cif_core.dic'
dictionary named 'cif_core.dic' version 2.4.1 from 2010-06-29.

Automatic conversion script
Id: cif_fix_enum 1527 2010-12-29 10:47:43Z saulius 
;
_cod_original_sg_symbol_H-M P-1
_cod_database_code 7006456

loop_
_symmetry_equiv_pos_as_xyz
'x, y, z'
'-x, -y, -z'

loop_
_atom_site_label
_atom_site_type_symbol
_atom_site_fract_x
_atom_site_fract_y
_atom_site_fract_z
_atom_site_U_iso_or_equiv
_atom_site_adp_type
_atom_site_occupancy
_atom_site_symmetry_multiplicity
_atom_site_calc_flag
_atom_site_refinement_flags
_atom_site_disorder_assembly
_atom_site_disorder_group
Zn1 Zn 0.83986(18) 0.49659(19) 0.48523(18) 0.0567(5) Uani 0.50 1 d P . .
Zn2 Zn 0.99487(19) 0.44252(18) 0.34084(17) 0.0536(5) Uani 0.50 1 d P . .
Zn3 Zn 1.13282(18) 0.67049(18) 0.61277(17) 0.0546(5) Uani 0.50 1 d P . .
Zn4 Zn 1.02006(18) 0.38830(17) 0.55709(17) 0.0520(5) Uani 0.50 1 d P . .
Se1 Se 1.17558(11) 0.78994(10) 0.51252(11) 0.0788(3) Uani 1 1 d . . .
Se2 Se 1.20681(12) 0.51785(11) 0.35820(11) 0.0844(4) Uani 1 1 d . . .
Se3 Se 0.87898(9) 0.51872(9) 0.22989(9) 0.0669(3) Uani 1 1 d . . .
Se4 Se 0.66882(9) 0.32050(11) 0.28824(10) 0.0768(3) Uani 1 1 d . . .
Se5 Se 0.85142(11) 0.69748(11) 0.50806(10) 0.0793(3) Uani 1 1 d . . .
Se6 Se 1.10276(13) 0.78736(11) 0.77884(10) 0.0930(4) Uani 1 1 d . . .
P1 P 1.2565(3) 0.7054(3) 0.4127(3) 0.0843(9) Uani 1 1 d . . .
P2 P 0.6994(2) 0.3786(2) 0.1669(2) 0.0635(6) Uani 1 1 d . . .
P3 P 0.9517(4) 0.8108(3) 0.6964(3) 0.0879(10) Uani 1 1 d . . .
O1 O 1.0000 0.5000 0.5000 0.0397(15) Uani 1 2 d S . .
O2 O 1.3994(10) 0.7845(12) 0.5010(17) 0.207(8) Uani 1 1 d . . .
O3 O 1.244(2) 0.7260(12) 0.3107(14) 0.218(9) Uani 1 1 d . . .
O4 O 0.6729(7) 0.2693(6) 0.0451(6) 0.083(2) Uani 1 1 d . . .
O5 O 0.6001(7) 0.4159(8) 0.1218(7) 0.085(2) Uani 1 1 d . . .
O6 O 0.8558(10) 0.7848(10) 0.7495(8) 0.118(3) Uani 1 1 d . . .
O7 O 0.9847(12) 0.9474(8) 0.7359(8) 0.129(4) Uani 1 1 d . . .
C1 C 1.500(2) 0.764(3) 0.499(2) 0.34(3) Uani 1 1 d D . .
H1A H 1.4735 0.6904 0.4235 0.405 Uiso 1 1 calc R . .
C2 C 1.578(5) 0.759(8) 0.605(5) 1.01(15) Uani 1 1 d D . .
H2A H 1.5271 0.6915 0.6087 1.518 Uiso 1 1 calc R . .
H2B H 1.6097 0.8347 0.6783 1.518 Uiso 1 1 calc R . .
H2C H 1.6437 0.7468 0.5928 1.518 Uiso 1 1 calc R . .
C3 C 1.580(2) 0.883(4) 0.501(4) 0.39(3) Uani 1 1 d . . .
H3A H 1.5284 0.8986 0.4493 0.585 Uiso 1 1 calc R . .
H3B H 1.6386 0.8700 0.4730 0.585 Uiso 1 1 calc R . .
H3C H 1.6227 0.9532 0.5806 0.585 Uiso 1 1 calc R . .
C4 C 1.1711(14) 0.6480(19) 0.1839(17) 0.133(6) Uani 1 1 d . . .
H4A H 1.1011 0.5773 0.1687 0.160 Uiso 1 1 calc R . .
C5 C 1.123(2) 0.716(3) 0.136(3) 0.248(15) Uani 1 1 d . . .
H5A H 1.0768 0.7424 0.1755 0.373 Uiso 1 1 calc R . .
H5B H 1.0711 0.6620 0.0520 0.373 Uiso 1 1 calc R . .
H5C H 1.1898 0.7860 0.1507 0.373 Uiso 1 1 calc R . .
C6 C 1.239(2) 0.600(2) 0.1261(18) 0.200(11) Uani 1 1 d . . .
H6A H 1.2645 0.5547 0.1576 0.301 Uiso 1 1 calc R . .
H6B H 1.3088 0.6679 0.1408 0.301 Uiso 1 1 calc R . .
H6C H 1.1871 0.5473 0.0417 0.301 Uiso 1 1 calc R . .
C7 C 0.5646(13) 0.1491(12) -0.0225(13) 0.112(5) Uani 1 1 d . . .
H7A H 0.5362 0.1306 0.0315 0.135 Uiso 1 1 calc R . .
C8 C 0.6034(18) 0.0585(14) -0.0833(16) 0.164(8) Uani 1 1 d . . .
H8A H 0.5355 -0.0231 -0.1289 0.245 Uiso 1 1 calc R . .
H8B H 0.6685 0.0625 -0.0246 0.245 Uiso 1 1 calc R . .
H8C H 0.6313 0.0779 -0.1356 0.245 Uiso 1 1 calc R . .
C9 C 0.471(2) 0.144(2) -0.110(3) 0.35(3) Uani 1 1 d . . .
H9A H 0.4446 0.2017 -0.0711 0.531 Uiso 1 1 calc R . .
H9B H 0.4028 0.0621 -0.1565 0.531 Uiso 1 1 calc R . .
H9C H 0.5001 0.1643 -0.1605 0.531 Uiso 1 1 calc R . .
C10 C 0.5729(14) 0.5013(14) 0.2032(12) 0.109(4) Uani 1 1 d . . .
H10A H 0.6215 0.5263 0.2858 0.131 Uiso 1 1 calc R . .
C11 C 0.605(2) 0.6129(18) 0.189(2) 0.193(10) Uani 1 1 d . . .
H11A H 0.6911 0.6526 0.2117 0.290 Uiso 1 1 calc R . .
H11B H 0.5849 0.6697 0.2385 0.290 Uiso 1 1 calc R . .
H11C H 0.5599 0.5868 0.1068 0.290 Uiso 1 1 calc R . .
C12 C 0.4412(18) 0.436(3) 0.169(2) 0.226(13) Uani 1 1 d . . .
H12A H 0.4242 0.3667 0.1791 0.339 Uiso 1 1 calc R . .
H12B H 0.3947 0.4085 0.0865 0.339 Uiso 1 1 calc R . .
H12C H 0.4193 0.4916 0.2180 0.339 Uiso 1 1 calc R . .
C13 C 0.896(3) 0.859(2) 0.869(2) 0.204(12) Uani 1 1 d . . .
H13A H 0.9752 0.9322 0.9056 0.245 Uiso 1 1 calc R . .
C14 C 0.900(3) 0.780(2) 0.9286(19) 0.219(12) Uani 1 1 d . . .
H14A H 0.9667 0.7618 0.9302 0.328 Uiso 1 1 calc R . .
H14B H 0.8247 0.7043 0.8833 0.328 Uiso 1 1 calc R . .
H14C H 0.9110 0.8251 1.0087 0.328 Uiso 1 1 calc R . .
C15 C 0.788(3) 0.895(2) 0.874(2) 0.230(13) Uani 1 1 d . . .
H15A H 0.7861 0.9459 0.8396 0.345 Uiso 1 1 calc R . .
H15B H 0.8025 0.9396 0.9554 0.345 Uiso 1 1 calc R . .
H15C H 0.7110 0.8213 0.8294 0.345 Uiso 1 1 calc R . .
C16 C 1.047(2) 1.0128(16) 0.691(2) 0.155(8) Uani 1 1 d . . .
H16A H 1.0485 0.9549 0.6206 0.185 Uiso 1 1 calc R . .
C17 C 1.164(3) 1.098(3) 0.778(4) 0.37(3) Uani 1 1 d . . .
H17A H 1.2058 1.1437 0.7486 0.549 Uiso 1 1 calc R . .
H17B H 1.2066 1.0558 0.7986 0.549 Uiso 1 1 calc R . .
H17C H 1.1622 1.1532 0.8475 0.549 Uiso 1 1 calc R . .
C18 C 0.998(3) 1.079(3) 0.663(3) 0.31(2) Uani 1 1 d . . .
H18A H 1.0417 1.1179 0.6300 0.465 Uiso 1 1 calc R . .
H18B H 1.0038 1.1415 0.7341 0.465 Uiso 1 1 calc R . .
H18C H 0.9138 1.0261 0.6059 0.465 Uiso 1 1 calc R . .

loop_
_atom_site_aniso_label
_atom_site_aniso_U_11
_atom_site_aniso_U_22
_atom_site_aniso_U_33
_atom_site_aniso_U_23
_atom_site_aniso_U_13
_atom_site_aniso_U_12
Zn1 0.0586(11) 0.0625(12) 0.0562(12) 0.0295(10) 0.0310(10) 0.0335(10)
Zn2 0.0662(12) 0.0531(11) 0.0465(10) 0.0233(9) 0.0299(9) 0.0326(10)
Zn3 0.0609(11) 0.0466(10) 0.0508(11) 0.0219(9) 0.0246(9) 0.0239(9)
Zn4 0.0608(11) 0.0485(10) 0.0509(11) 0.0251(9) 0.0275(9) 0.0289(9)
Se1 0.0955(8) 0.0644(6) 0.0928(8) 0.0451(6) 0.0554(7) 0.0386(6)
Se2 0.1081(9) 0.0926(8) 0.0893(8) 0.0525(7) 0.0679(7) 0.0605(7)
Se3 0.0651(6) 0.0694(6) 0.0591(6) 0.0346(5) 0.0273(5) 0.0222(5)
Se4 0.0620(6) 0.0905(8) 0.0728(7) 0.0520(6) 0.0267(5) 0.0208(5)
Se5 0.0921(8) 0.0792(7) 0.0742(7) 0.0346(6) 0.0350(6) 0.0572(6)
Se6 0.1115(9) 0.0780(7) 0.0594(6) 0.0132(6) 0.0251(6) 0.0510(7)
P1 0.0796(19) 0.0789(19) 0.094(2) 0.0419(17) 0.0559(17) 0.0262(15)
P2 0.0578(14) 0.0677(15) 0.0594(14) 0.0359(13) 0.0220(11) 0.0232(12)
P3 0.150(3) 0.0807(19) 0.0648(17) 0.0369(15) 0.0572(19) 0.082(2)
O1 0.045(4) 0.035(4) 0.033(4) 0.013(3) 0.017(3) 0.018(3)
O2 0.081(7) 0.147(11) 0.32(2) 0.075(12) 0.088(10) 0.034(7)
O3 0.47(3) 0.140(10) 0.186(13) 0.129(11) 0.234(17) 0.166(15)
O4 0.086(5) 0.063(4) 0.063(4) 0.026(4) 0.022(4) 0.012(4)
O5 0.077(5) 0.108(6) 0.080(5) 0.058(5) 0.028(4) 0.047(4)
O6 0.178(9) 0.155(8) 0.085(6) 0.066(6) 0.082(6) 0.125(8)
O7 0.200(11) 0.077(6) 0.096(6) 0.030(5) 0.059(7) 0.075(7)
C1 0.117(17) 0.43(5) 0.136(19) -0.01(2) 0.081(16) -0.07(2)
C2 0.47(10) 1.4(3) 0.32(7) 0.13(11) 0.32(8) -0.13(13)
C3 0.12(2) 0.45(6) 0.63(9) 0.37(6) 0.15(4) 0.07(3)
C4 0.099(10) 0.185(18) 0.135(14) 0.112(14) 0.046(10) 0.056(11)
C5 0.24(3) 0.40(4) 0.35(4) 0.32(4) 0.19(3) 0.22(3)
C6 0.27(3) 0.31(3) 0.142(16) 0.15(2) 0.15(2) 0.18(3)
C7 0.097(9) 0.075(8) 0.097(9) 0.030(7) 0.018(8) 0.005(7)
C8 0.20(2) 0.072(9) 0.127(14) 0.013(9) 0.050(14) 0.038(11)
C9 0.17(2) 0.121(17) 0.39(4) 0.01(2) -0.15(3) 0.026(15)
C10 0.118(11) 0.126(12) 0.081(9) 0.045(8) 0.036(8) 0.072(10)
C11 0.26(3) 0.140(16) 0.20(2) 0.084(17) 0.09(2) 0.136(19)
C12 0.123(16) 0.31(3) 0.26(3) 0.12(3) 0.107(19) 0.13(2)
C13 0.37(4) 0.22(2) 0.17(2) 0.12(2) 0.18(2) 0.22(3)
C14 0.31(3) 0.20(2) 0.118(16) 0.079(17) 0.084(19) 0.09(2)
C15 0.38(4) 0.28(3) 0.25(3) 0.16(2) 0.24(3) 0.27(3)
C16 0.176(19) 0.093(11) 0.169(18) 0.047(12) 0.109(16) 0.035(12)
C17 0.17(3) 0.25(4) 0.62(8) 0.25(5) 0.13(4) 0.05(3)
C18 0.42(5) 0.20(3) 0.31(4) 0.18(3) 0.06(4) 0.18(3)

loop_
_atom_type_symbol
_atom_type_description
_atom_type_scat_dispersion_real
_atom_type_scat_dispersion_imag
_atom_type_scat_source
C C 0.0033 0.0016 'International Tables Vol C Tables 4.2.6.8 and 6.1.1.4'
H H 0.0000 0.0000 'International Tables Vol C Tables 4.2.6.8 and 6.1.1.4'
O O 0.0106 0.0060 'International Tables Vol C Tables 4.2.6.8 and 6.1.1.4'
P P 0.1023 0.0942 'International Tables Vol C Tables 4.2.6.8 and 6.1.1.4'
Zn Zn 0.2839 1.4301 'International Tables Vol C Tables 4.2.6.8 and 6.1.1.4'
Se Se -0.0929 2.2259 'International Tables Vol C Tables 4.2.6.8 and 6.1.1.4'

loop_
_geom_angle_atom_site_label_1
_geom_angle_atom_site_label_2
_geom_angle_atom_site_label_3
_geom_angle
_geom_angle_site_symmetry_1
_geom_angle_site_symmetry_3
_geom_angle_publ_flag
O1 Zn1 Zn3 53.97(7) . 2_766 ?
O1 Zn1 Zn4 53.60(7) . 2_766 ?
Zn3 Zn1 Zn4 89.24(9) 2_766 2_766 ?
O1 Zn1 Zn2 53.13(7) . 2_766 ?
Zn3 Zn1 Zn2 87.90(10) 2_766 2_766 ?
Zn4 Zn1 Zn2 87.86(10) 2_766 2_766 ?
O1 Zn1 Se2 112.63(9) . 2_766 ?
Zn3 Zn1 Se2 107.66(10) 2_766 2_766 ?
Zn4 Zn1 Se2 145.27(11) 2_766 2_766 ?
Zn2 Zn1 Se2 63.45(8) 2_766 2_766 ?
O1 Zn1 Se4 111.16(9) . . ?
Zn3 Zn1 Se4 62.29(8) 2_766 . ?
Zn4 Zn1 Se4 106.21(9) 2_766 . ?
Zn2 Zn1 Se4 146.15(11) 2_766 . ?
Se2 Zn1 Se4 108.51(9) 2_766 . ?
O1 Zn1 Se5 108.88(9) . . ?
Zn3 Zn1 Se5 146.43(11) 2_766 . ?
Zn4 Zn1 Se5 60.53(7) 2_766 . ?
Zn2 Zn1 Se5 103.97(10) 2_766 . ?
Se2 Zn1 Se5 105.73(8) 2_766 . ?
Se4 Zn1 Se5 109.77(9) . . ?
O1 Zn2 Zn4 55.60(7) . 2_766 ?
O1 Zn2 Zn3 55.03(7) . 2_766 ?
Zn4 Zn2 Zn3 92.59(10) 2_766 2_766 ?
O1 Zn2 Zn1 54.56(7) . 2_766 ?
Zn4 Zn2 Zn1 89.34(10) 2_766 2_766 ?
Zn3 Zn2 Zn1 89.42(10) 2_766 2_766 ?
O1 Zn2 Se6 111.02(9) . 2_766 ?
Zn4 Zn2 Se6 148.22(11) 2_766 2_766 ?
Zn3 Zn2 Se6 60.48(8) 2_766 2_766 ?
Zn1 Zn2 Se6 105.71(10) 2_766 2_766 ?
O1 Zn2 Se2 110.52(9) . . ?
Zn4 Zn2 Se2 106.10(10) 2_766 . ?
Zn3 Zn2 Se2 142.90(11) 2_766 . ?
Zn1 Zn2 Se2 59.78(7) 2_766 . ?
Se6 Zn2 Se2 105.66(8) 2_766 . ?
O1 Zn2 Se3 110.45(8) . . ?
Zn4 Zn2 Se3 59.90(7) 2_766 . ?
Zn3 Zn2 Se3 107.71(10) 2_766 . ?
Zn1 Zn2 Se3 144.60(10) 2_766 . ?
Se6 Zn2 Se3 109.69(8) 2_766 . ?
Se2 Zn2 Se3 109.38(8) . . ?
O1 Zn3 Zn4 55.71(7) . 2_766 ?
O1 Zn3 Zn2 54.84(7) . 2_766 ?
Zn4 Zn3 Zn2 92.39(10) 2_766 2_766 ?
O1 Zn3 Zn1 55.25(7) . 2_766 ?
Zn4 Zn3 Zn1 90.60(10) 2_766 2_766 ?
Zn2 Zn3 Zn1 89.21(10) 2_766 2_766 ?
O1 Zn3 Se6 114.60(10) . . ?
Zn4 Zn3 Se6 109.05(10) 2_766 . ?
Zn2 Zn3 Se6 64.57(8) 2_766 . ?
Zn1 Zn3 Se6 147.09(11) 2_766 . ?
O1 Zn3 Se4 112.65(9) . 2_766 ?
Zn4 Zn3 Se4 147.90(11) 2_766 2_766 ?
Zn2 Zn3 Se4 103.92(10) 2_766 2_766 ?
Zn1 Zn3 Se4 62.67(8) 2_766 2_766 ?
Se6 Zn3 Se4 102.93(8) . 2_766 ?
O1 Zn3 Se1 112.56(9) . . ?
Zn4 Zn3 Se1 62.73(8) 2_766 . ?
Zn2 Zn3 Se1 151.59(11) 2_766 . ?
Zn1 Zn3 Se1 103.69(9) 2_766 . ?
Se6 Zn3 Se1 108.72(9) . . ?
Se4 Zn3 Se1 104.50(8) 2_766 . ?
O1 Zn4 Zn3 55.40(7) . 2_766 ?
O1 Zn4 Zn2 55.10(7) . 2_766 ?
Zn3 Zn4 Zn2 92.09(10) 2_766 2_766 ?
O1 Zn4 Zn1 54.57(7) . 2_766 ?
Zn3 Zn4 Zn1 90.28(10) 2_766 2_766 ?
Zn2 Zn4 Zn1 88.83(10) 2_766 2_766 ?
O1 Zn4 Se3 115.75(9) . 2_766 ?
Zn3 Zn4 Se3 153.05(11) 2_766 2_766 ?
Zn2 Zn4 Se3 66.21(8) 2_766 2_766 ?
Zn1 Zn4 Se3 104.37(9) 2_766 2_766 ?
O1 Zn4 Se5 112.49(9) . 2_766 ?
Zn3 Zn4 Se5 104.33(9) 2_766 2_766 ?
Zn2 Zn4 Se5 147.37(11) 2_766 2_766 ?
Zn1 Zn4 Se5 63.54(7) 2_766 2_766 ?
Se3 Zn4 Se5 102.45(8) 2_766 2_766 ?
O1 Zn4 Se1 113.28(9) . 2_766 ?
Zn3 Zn4 Se1 63.83(8) 2_766 2_766 ?
Zn2 Zn4 Se1 106.19(10) 2_766 2_766 ?
Zn1 Zn4 Se1 149.93(11) 2_766 2_766 ?
Se3 Zn4 Se1 105.52(8) 2_766 2_766 ?
Se5 Zn4 Se1 106.34(8) 2_766 2_766 ?
P1 Se1 Zn4 102.14(10) . 2_766 ?
P1 Se1 Zn3 102.27(11) . . ?
Zn4 Se1 Zn3 53.44(7) 2_766 . ?
P1 Se2 Zn1 101.68(10) . 2_766 ?
P1 Se2 Zn2 100.75(10) . . ?
Zn1 Se2 Zn2 56.77(7) 2_766 . ?
P2 Se3 Zn4 107.29(9) . 2_766 ?
P2 Se3 Zn2 97.08(9) . . ?
Zn4 Se3 Zn2 53.89(6) 2_766 . ?
P2 Se4 Zn3 101.68(9) . 2_766 ?
P2 Se4 Zn1 102.40(9) . . ?
Zn3 Se4 Zn1 55.04(7) 2_766 . ?
P3 Se5 Zn4 105.08(11) . 2_766 ?
P3 Se5 Zn1 98.89(10) . . ?
Zn4 Se5 Zn1 55.93(7) 2_766 . ?
P3 Se6 Zn3 103.16(10) . . ?
P3 Se6 Zn2 98.62(11) . 2_766 ?
Zn3 Se6 Zn2 54.94(7) . 2_766 ?
O3 P1 O2 104.6(11) . . ?
O3 P1 Se1 110.6(6) . . ?
O2 P1 Se1 104.1(6) . . ?
O3 P1 Se2 111.7(5) . . ?
O2 P1 Se2 107.3(6) . . ?
Se1 P1 Se2 117.42(13) . . ?
O5 P2 O4 100.7(4) . . ?
O5 P2 Se3 111.2(3) . . ?
O4 P2 Se3 105.1(3) . . ?
O5 P2 Se4 109.7(3) . . ?
O4 P2 Se4 112.8(3) . . ?
Se3 P2 Se4 116.30(12) . . ?
O7 P3 O6 98.4(6) . . ?
O7 P3 Se5 110.1(4) . . ?
O6 P3 Se5 106.6(4) . . ?
O7 P3 Se6 113.7(5) . . ?
O6 P3 Se6 109.8(4) . . ?
Se5 P3 Se6 116.48(13) . . ?
Zn2 O1 Zn2 180.000(1) . 2_766 ?
Zn2 O1 Zn3 109.87(8) . . ?
Zn2 O1 Zn3 70.13(8) 2_766 . ?
Zn2 O1 Zn3 70.13(8) . 2_766 ?
Zn2 O1 Zn3 109.87(8) 2_766 2_766 ?
Zn3 O1 Zn3 180.0 . 2_766 ?
Zn2 O1 Zn4 69.31(8) . 2_766 ?
Zn2 O1 Zn4 110.69(8) 2_766 2_766 ?
Zn3 O1 Zn4 68.89(8) . 2_766 ?
Zn3 O1 Zn4 111.11(8) 2_766 2_766 ?
Zn2 O1 Zn4 110.69(8) . . ?
Zn2 O1 Zn4 69.31(8) 2_766 . ?
Zn3 O1 Zn4 111.11(8) . . ?
Zn3 O1 Zn4 68.89(8) 2_766 . ?
Zn4 O1 Zn4 180.000(1) 2_766 . ?
Zn2 O1 Zn1 107.68(8) . . ?
Zn2 O1 Zn1 72.32(8) 2_766 . ?
Zn3 O1 Zn1 109.22(8) . . ?
Zn3 O1 Zn1 70.78(8) 2_766 . ?
Zn4 O1 Zn1 71.83(8) 2_766 . ?
Zn4 O1 Zn1 108.17(8) . . ?
Zn2 O1 Zn1 72.32(8) . 2_766 ?
Zn2 O1 Zn1 107.68(8) 2_766 2_766 ?
Zn3 O1 Zn1 70.78(8) . 2_766 ?
Zn3 O1 Zn1 109.22(8) 2_766 2_766 ?
Zn4 O1 Zn1 108.17(8) 2_766 2_766 ?
Zn4 O1 Zn1 71.83(8) . 2_766 ?
Zn1 O1 Zn1 180.000(1) . 2_766 ?
C1 O2 P1 132.8(16) . . ?
C4 O3 P1 133.8(12) . . ?
C7 O4 P2 123.4(8) . . ?
C10 O5 P2 122.5(7) . . ?
C13 O6 P3 117.3(15) . . ?
C16 O7 P3 124.1(11) . . ?
O2 C1 C2 119(3) . . ?
O2 C1 C3 100(3) . . ?
C2 C1 C3 109(3) . . ?
O3 C4 C6 111.6(16) . . ?
O3 C4 C5 109(2) . . ?
C6 C4 C5 112.9(17) . . ?
C9 C7 O4 111.2(15) . . ?
C9 C7 C8 108.9(19) . . ?
O4 C7 C8 105.7(13) . . ?
O5 C10 C12 107.3(14) . . ?
O5 C10 C11 107.1(13) . . ?
C12 C10 C11 111.7(17) . . ?
O6 C13 C14 108.0(18) . . ?
O6 C13 C15 103(2) . . ?
C14 C13 C15 109(2) . . ?
C18 C16 C17 105(2) . . ?
C18 C16 O7 114(2) . . ?
C17 C16 O7 109(3) . . ?

loop_
_geom_bond_atom_site_label_1
_geom_bond_atom_site_label_2
_geom_bond_distance
_geom_bond_site_symmetry_2
_geom_bond_publ_flag
Zn1 O1 2.004(2) . ?
Zn1 Zn3 2.303(3) 2_766 ?
Zn1 Zn4 2.336(3) 2_766 ?
Zn1 Zn2 2.343(3) 2_766 ?
Zn1 Se2 2.421(2) 2_766 ?
Zn1 Se4 2.496(2) . ?
Zn1 Se5 2.525(2) . ?
Zn2 O1 1.9674(18) . ?
Zn2 Zn4 2.244(3) 2_766 ?
Zn2 Zn3 2.263(3) 2_766 ?
Zn2 Zn1 2.343(3) 2_766 ?
Zn2 Se6 2.497(2) 2_766 ?
Zn2 Se2 2.506(2) . ?
Zn2 Se3 2.542(2) . ?
Zn3 O1 1.9721(19) . ?
Zn3 Zn4 2.235(3) 2_766 ?
Zn3 Zn2 2.263(3) 2_766 ?
Zn3 Zn1 2.303(3) 2_766 ?
Zn3 Se6 2.406(2) . ?
Zn3 Se4 2.487(2) 2_766 ?
Zn3 Se1 2.497(2) . ?
Zn4 O1 1.9792(19) . ?
Zn4 Zn3 2.235(3) 2_766 ?
Zn4 Zn2 2.244(3) 2_766 ?
Zn4 Zn1 2.336(3) 2_766 ?
Zn4 Se3 2.403(2) 2_766 ?
Zn4 Se5 2.455(2) 2_766 ?
Zn4 Se1 2.473(2) 2_766 ?
Se1 P1 2.125(3) . ?
Se1 Zn4 2.473(2) 2_766 ?
Se2 P1 2.125(3) . ?
Se2 Zn1 2.421(2) 2_766 ?
Se3 P2 2.136(3) . ?
Se3 Zn4 2.403(2) 2_766 ?
Se4 P2 2.151(3) . ?
Se4 Zn3 2.487(2) 2_766 ?
Se5 P3 2.119(3) . ?
Se5 Zn4 2.455(2) 2_766 ?
Se6 P3 2.150(4) . ?
Se6 Zn2 2.497(2) 2_766 ?
P1 O3 1.491(12) . ?
P1 O2 1.597(13) . ?
P2 O5 1.572(8) . ?
P2 O4 1.578(8) . ?
P3 O7 1.555(9) . ?
P3 O6 1.604(10) . ?
O1 Zn2 1.9674(18) 2_766 ?
O1 Zn3 1.972(2) 2_766 ?
O1 Zn4 1.9792(19) 2_766 ?
O1 Zn1 2.004(2) 2_766 ?
O2 C1 1.41(3) . ?
O3 C4 1.43(2) . ?
O4 C7 1.458(13) . ?
O5 C10 1.458(15) . ?
O6 C13 1.36(2) . ?
O7 C16 1.42(2) . ?
C1 C2 1.56(4) . ?
C1 C3 1.59(5) . ?
C4 C6 1.45(2) . ?
C4 C5 1.48(2) . ?
C7 C9 1.41(3) . ?
C7 C8 1.49(2) . ?
C10 C12 1.48(2) . ?
C10 C11 1.52(2) . ?
C13 C14 1.57(3) . ?
C13 C15 1.62(3) . ?
C16 C18 1.34(3) . ?
C16 C17 1.38(4) . ?
